data_1576878
loop_
_publ_author_name
'Ratnam, Shahilan'
'Unone, Shreya'
'Alia, Nabeel'
'Hafeneger, Enyu Denny'
'Janssen-M&#xfc;ller, Daniel'

_publ_section_title
;
 Biginelli dihydropyrimidines: a tunable class of alkyl radical
 precursors.
;
_journal_issue 18
_journal_name_full 'Chemical science'
_journal_page_first 8998
_journal_page_last 9005
_journal_paper_doi 10.1039/d6sc00376a
_journal_volume 17
_journal_year 2026
_chemical_formula_moiety 'C15 H24 N2 O2 S'
_chemical_formula_sum 'C15 H24 N2 O2 S'
_chemical_formula_weight 296.436
_space_group_crystal_system monoclinic
_space_group_IT_number 14
_space_group_name_Hall '-P 2ybc'
_space_group_name_H-M_alt 'P 1 21/c 1'
_symmetry_Int_Tables_number 14
_atom_sites_solution_primary dual
_audit_creation_date 2023-08-16
_audit_creation_method
;FinalCif V123 by Daniel Kratzert, Freiburg 2023, 
https://dkratzert.de/finalcif.html
;
_audit_update_record
;
2024-03-08 deposited with the CCDC.	2026-03-13 downloaded from the CCDC.
;
_cell_angle_alpha 90
_cell_angle_beta 92.322(2)
_cell_angle_gamma 90
_cell_formula_units_Z 4
_cell_length_a 13.3817(7)
_cell_length_b 9.0674(5)
_cell_length_c 12.4298(8)
_cell_measurement_reflns_used 9639
_cell_measurement_temperature 100.00
_cell_measurement_theta_max 33.151
_cell_measurement_theta_min 2.715
_cell_volume 1506.96(15)
_computing_cell_refinement 'SAINT V8.40B (?, 2016)'
_computing_data_collection 'Bruker BIS V6.2.15/2021-03-16 && APEX4 2022.1-1'
_computing_data_reduction 'SAINT V8.40B (?, 2016)'
_computing_molecular_graphics 'Olex2 1.5 (Dolomanov et al., 2009)'
_computing_publication_material 'Olex2 1.5 (Dolomanov et al., 2009)'
_computing_structure_refinement 'olex2.refine 1.5 (Bourhis et al., 2015)'
_computing_structure_solution 'XT  (Sheldrick, 2015)'
_diffrn_ambient_environment N~2~
_diffrn_ambient_temperature 100.00
_diffrn_detector CPAD
_diffrn_detector_area_resol_mean 7.41
_diffrn_detector_type 'Bruker PHOTON III'
_diffrn_measured_fraction_theta_full 0.9996
_diffrn_measured_fraction_theta_max 0.9527
_diffrn_measurement_device 'four-circle diffractometer'
_diffrn_measurement_device_type 'Bruker D8 VENTURE dual wavelength Mo/Cu'
_diffrn_measurement_method '\w and \f scans'
_diffrn_measurement_specimen_support 'MiTeGen micromount'
_diffrn_radiation_monochromator 'mirror optics'
_diffrn_radiation_probe x-ray
_diffrn_radiation_type 'Mo K\a'
_diffrn_radiation_wavelength 0.71073
_diffrn_reflns_av_R_equivalents 0.0358
_diffrn_reflns_av_unetI/netI 0.0169
_diffrn_reflns_Laue_measured_fraction_full 0.9996
_diffrn_reflns_Laue_measured_fraction_max 0.9527
_diffrn_reflns_limit_h_max 20
_diffrn_reflns_limit_h_min -17
_diffrn_reflns_limit_k_max 13
_diffrn_reflns_limit_k_min -13
_diffrn_reflns_limit_l_max 18
_diffrn_reflns_limit_l_min -18
_diffrn_reflns_number 53044
_diffrn_reflns_point_group_measured_fraction_full 0.9996
_diffrn_reflns_point_group_measured_fraction_max 0.9527
_diffrn_reflns_theta_full 25.2417
_diffrn_reflns_theta_max 33.12
_diffrn_reflns_theta_min 2.71
_diffrn_source 'microfocus sealed X-ray tube'
_diffrn_source_current 1.0
_diffrn_source_power 0.05
_diffrn_source_type 'Incoatec I\ms'
_diffrn_source_voltage 50.0
_diffrn_standards_number 0
_exptl_absorpt_coefficient_mu 0.219
_exptl_absorpt_correction_T_max 1.0000
_exptl_absorpt_correction_T_min 0.7542
_exptl_absorpt_correction_type numerical
_exptl_absorpt_process_details
;
SADABS-2016/2 (Bruker,2016/2) was used for absorption correction.
wR2(int) was 0.1592 before and 0.0474 after correction.
The Ratio of minimum to maximum transmission is 0.7542.
The \l/2 correction factor is Not present.
;
_exptl_crystal_colour colourless
_exptl_crystal_colour_primary colourless
_exptl_crystal_density_diffrn 1.307
_exptl_crystal_description block
_exptl_crystal_F_000 640.849
_exptl_crystal_recrystallization_method 'from a mixture of ethyl acetate and pentane.'
_exptl_crystal_size_max 0.594
_exptl_crystal_size_mid 0.226
_exptl_crystal_size_min 0.102
_refine_diff_density_max 0.1678
_refine_diff_density_min -0.1356
_refine_diff_density_rms 0.0297
_refine_ls_d_res_high 0.6504
_refine_ls_d_res_low 7.5045
_refine_ls_goodness_of_fit_ref 1.1160
_refine_ls_hydrogen_treatment refall
_refine_ls_matrix_type full
_refine_ls_number_constraints 0
_refine_ls_number_parameters 397
_refine_ls_number_reflns 5461
_refine_ls_number_restraints 0
_refine_ls_restrained_S_all 1.1160
_refine_ls_R_factor_all 0.0162
_refine_ls_R_factor_gt 0.0144
_refine_ls_shift/su_max -0.0002
_refine_ls_shift/su_mean 0.0000
_refine_ls_structure_factor_coef Fsqd
_refine_ls_weighting_details 'w=1/[\s^2^(Fo^2^)+(0.0141P)^2^+0.0246P] where P=(Fo^2^+2Fc^2^)/3'
_refine_ls_weighting_scheme calc
_refine_ls_wR_factor_gt 0.0325
_refine_ls_wR_factor_ref 0.0334
_reflns_Friedel_coverage 0.0
_reflns_limit_h_max 20
_reflns_limit_h_min -20
_reflns_limit_k_max 13
_reflns_limit_k_min 0
_reflns_limit_l_max 18
_reflns_limit_l_min 0
_reflns_number_gt 5179
_reflns_number_total 5461
_reflns_threshold_expression I>=2u(I)
_cod_data_source_file d6sc00376a2.cif
_cod_data_source_block 2076_P21c
_cod_depositor_comments 'Adding full bibliography for 1576876--1576878.cif.'
_cod_database_code 1576878
_olex2_refine_details
;
Refinement using NoSpherA2, an implementation of
NOn-SPHERical Atom-form-factors in Olex2.
Please cite:
F. Kleemiss et al. Chem. Sci. DOI 10.1039/D0SC05526C - 2021
NoSpherA2 implementation of HAR makes use of
tailor-made aspherical atomic form factors calculated
on-the-fly from a Hirshfeld-partitioned electron density (ED) - not from
spherical-atom form factors.

The ED is calculated from a gaussian basis set single determinant SCF
wavefunction - either Hartree-Fock or DFT using selected funtionals
 - for a fragment of the crystal.
This fragment can be embedded in an electrostatic crystal field by employing cluster charges
or modelled using implicit solvation models, depending on the software used.
The following options were used:
   SOFTWARE:       ORCA 5.0
   PARTITIONING:   NoSpherA2
   INT ACCURACY:   Normal
   METHOD:         R2SCAN
   BASIS SET:      def2-TZVP
   CHARGE:         0
   MULTIPLICITY:   1
   DATE:           2023-08-16_09-10-10
;
_olex2_refinement_description
;
1. Fixed Uiso
 At 1.2 times of:
  All C(H) groups, All C(H,H) groups, All N(H) groups
 At 1.5 times of:
  All C(H,H,H) groups
;
_olex2_submission_special_instructions 'No special instructions were received'
_diffrn_measurement_ambient_temperature_device_make 'Oxford Cryostream 800'

loop_
_space_group_symop_id
_space_group_symop_operation_xyz
1 x,y,z
2 -x,y+1/2,-z+1/2
3 -x,-y,-z
4 x,-y-1/2,z-1/2

loop_
_atom_site_label
_atom_site_type_symbol
_atom_site_fract_x
_atom_site_fract_y
_atom_site_fract_z
_atom_site_U_iso_or_equiv
_atom_site_adp_type
_atom_site_occupancy
_atom_site_refinement_flags_posn
S1 S 0.306917(6) 0.528079(8) 0.824539(6) 0.01330(2) Uani 1.000000 .
O1 O 0.357891(16) 0.42755(2) 0.316690(17) 0.01272(4) Uani 1.000000 .
O2 O 0.442050(17) 0.64251(2) 0.317054(17) 0.01384(4) Uani 1.000000 .
N1 N 0.368649(19) 0.65769(3) 0.64966(2) 0.01155(5) Uani 1.000000 .
H1 H 0.4015(4) 0.7217(6) 0.7047(5) 0.0305(13) Uani 1.000000 .
N2 N 0.262633(19) 0.45162(3) 0.62054(2) 0.01149(5) Uani 1.000000 .
C1 C 0.21243(2) 0.38840(4) 0.83656(3) 0.01633(6) Uani 1.000000 .
H1a H 0.1501(4) 0.4117(7) 0.7815(5) 0.0427(16) Uani 1.000000 .
H1b H 0.1883(5) 0.3927(7) 0.9179(4) 0.0506(18) Uani 1.000000 .
H1c H 0.2420(5) 0.2815(6) 0.8199(6) 0.0564(19) Uani 1.000000 .
C2 C 0.30961(2) 0.54156(3) 0.68284(2) 0.01052(5) Uani 1.000000 .
C3 C 0.48496(2) 0.76366(3) 0.52577(2) 0.01298(5) Uani 1.000000 .
H3a H 0.4604(4) 0.8550(6) 0.4751(5) 0.0379(15) Uani 1.000000 .
H3b H 0.5432(4) 0.7080(6) 0.4830(5) 0.0389(15) Uani 1.000000 .
H3c H 0.5161(4) 0.8060(6) 0.6007(4) 0.0410(15) Uani 1.000000 .
C4 C 0.39950(2) 0.66101(3) 0.54480(2) 0.00999(5) Uani 1.000000 .
C5 C 0.35184(2) 0.57085(3) 0.47154(2) 0.00978(5) Uani 1.000000 .
C6 C 0.26053(2) 0.48451(3) 0.50442(2) 0.01022(5) Uani 1.000000 .
H6 H 0.2599(3) 0.3770(5) 0.4632(4) 0.0219(11) Uani 1.000000 .
C7 C 0.15999(2) 0.56127(3) 0.47285(2) 0.01117(5) Uani 1.000000 .
H7 H 0.1018(4) 0.4881(5) 0.5045(4) 0.0248(12) Uani 1.000000 .
C8 C 0.14226(2) 0.57138(4) 0.35035(2) 0.01487(6) Uani 1.000000 .
H8a H 0.1998(4) 0.6426(6) 0.3166(4) 0.0335(13) Uani 1.000000 .
H8b H 0.1507(4) 0.4619(6) 0.3138(4) 0.0315(13) Uani 1.000000 .
C9 C 0.03897(2) 0.63527(4) 0.32048(3) 0.01868(6) Uani 1.000000 .
H9a H 0.0286(4) 0.6448(7) 0.2330(4) 0.0391(15) Uani 1.000000 .
H9b H -0.0185(4) 0.5590(6) 0.3477(4) 0.0354(14) Uani 1.000000 .
C10 C 0.02451(3) 0.78619(4) 0.37253(3) 0.02253(7) Uani 1.000000 .
H10a H -0.0513(4) 0.8269(7) 0.3541(5) 0.0443(16) Uani 1.000000 .
H10b H 0.0770(5) 0.8653(6) 0.3362(5) 0.0455(16) Uani 1.000000 .
C11 C 0.04496(2) 0.78017(4) 0.49453(3) 0.01912(6) Uani 1.000000 .
H11a H -0.0133(4) 0.7135(6) 0.5316(4) 0.0369(14) Uani 1.000000 .
H11b H 0.0395(4) 0.8910(6) 0.5289(5) 0.0403(15) Uani 1.000000 .
C12 C 0.14776(2) 0.71377(3) 0.52390(3) 0.01441(6) Uani 1.000000 .
H12a H 0.1574(4) 0.7067(6) 0.6118(4) 0.0304(13) Uani 1.000000 .
H12b H 0.2058(4) 0.7866(5) 0.4956(4) 0.0298(12) Uani 1.000000 .
C13 C 0.38875(2) 0.55478(3) 0.36287(2) 0.01010(5) Uani 1.000000 .
C14 C 0.38821(2) 0.39622(3) 0.20846(2) 0.01403(6) Uani 1.000000 .
H14a H 0.3984(4) 0.2787(5) 0.2068(4) 0.0332(13) Uani 1.000000 .
H14b H 0.4589(4) 0.4518(6) 0.1948(4) 0.0313(13) Uani 1.000000 .
C15 C 0.30786(3) 0.44247(4) 0.12644(3) 0.01796(6) Uani 1.000000 .
H15a H 0.3332(5) 0.4192(7) 0.0466(4) 0.0457(16) Uani 1.000000 .
H15b H 0.2910(5) 0.5583(6) 0.1316(5) 0.0428(16) Uani 1.000000 .
H15c H 0.2397(4) 0.3812(7) 0.1373(5) 0.0392(14) Uani 1.000000 .

loop_
_atom_site_aniso_label
_atom_site_aniso_U_11
_atom_site_aniso_U_22
_atom_site_aniso_U_33
_atom_site_aniso_U_12
_atom_site_aniso_U_13
_atom_site_aniso_U_23
S1 0.01494(4) 0.01782(4) 0.00700(4) -0.00160(2) -0.00098(3) 0.00061(2)
O1 0.01633(11) 0.01299(9) 0.00888(9) -0.00090(7) 0.00091(7) -0.00169(7)
O2 0.01655(10) 0.01483(9) 0.01022(10) -0.00205(7) 0.00164(7) 0.00176(7)
N1 0.01497(12) 0.01175(10) 0.00785(10) -0.00210(8) -0.00063(8) -0.00104(8)
H1 0.036(3) 0.030(3) 0.025(3) -0.004(3) 0.002(3) -0.003(3)
N2 0.01567(12) 0.01055(10) 0.00818(11) -0.00192(8) -0.00059(8) 0.00086(8)
C1 0.01841(15) 0.01836(14) 0.01222(14) -0.00144(11) 0.00058(11) 0.00332(10)
H1a 0.033(3) 0.049(4) 0.044(4) -0.013(3) -0.019(3) 0.012(3)
H1b 0.060(4) 0.067(5) 0.026(3) -0.034(4) 0.015(3) -0.006(3)
H1c 0.063(5) 0.025(3) 0.082(6) 0.001(3) 0.017(4) 0.001(3)
C2 0.01337(13) 0.01100(11) 0.00710(12) -0.00014(9) -0.00082(9) 0.00032(9)
C3 0.01305(13) 0.01357(12) 0.01214(13) -0.00259(10) -0.00165(10) 0.00111(10)
H3a 0.034(3) 0.029(3) 0.049(4) -0.003(3) -0.011(3) 0.013(3)
H3b 0.026(3) 0.034(3) 0.058(4) -0.004(3) 0.014(3) -0.008(3)
H3c 0.044(4) 0.046(4) 0.032(3) -0.019(3) -0.007(3) -0.003(3)
C4 0.01155(12) 0.00990(11) 0.00840(12) -0.00069(9) -0.00108(9) 0.00012(8)
C5 0.01175(12) 0.01049(11) 0.00703(12) -0.00083(9) -0.00035(9) -0.00040(8)
C6 0.01325(13) 0.00968(11) 0.00764(12) -0.00160(9) -0.00045(9) -0.00037(9)
H6 0.025(3) 0.018(3) 0.023(3) -0.006(2) 0.001(2) -0.005(2)
C7 0.01173(13) 0.01286(11) 0.00884(12) -0.00203(9) -0.00076(9) 0.00018(9)
H7 0.026(3) 0.024(3) 0.025(3) -0.004(2) 0.005(2) 0.003(2)
C8 0.01309(14) 0.02184(14) 0.00949(13) -0.00087(11) -0.00177(10) 0.00062(10)
H8a 0.024(3) 0.051(4) 0.026(3) -0.004(3) 0.004(2) 0.012(3)
H8b 0.033(3) 0.033(3) 0.028(3) 0.002(2) -0.002(3) -0.009(2)
C9 0.01321(14) 0.02909(16) 0.01340(14) -0.00099(12) -0.00360(11) 0.00282(12)
H9a 0.036(3) 0.057(4) 0.024(3) 0.004(3) -0.007(3) 0.006(3)
H9b 0.023(3) 0.050(4) 0.033(4) -0.009(3) -0.002(3) 0.004(3)
C10 0.01838(16) 0.02443(16) 0.02425(17) 0.00382(12) -0.00582(12) 0.00514(13)
H10a 0.035(3) 0.054(4) 0.044(4) 0.013(3) -0.009(3) 0.001(3)
H10b 0.050(4) 0.038(4) 0.048(4) -0.012(3) -0.003(3) 0.018(3)
C11 0.01600(15) 0.01896(14) 0.02214(16) 0.00392(11) -0.00227(12) -0.00120(12)
H11a 0.026(3) 0.052(4) 0.033(3) -0.002(3) 0.005(3) 0.006(3)
H11b 0.037(3) 0.034(3) 0.048(4) 0.014(3) -0.016(3) -0.009(3)
C12 0.01410(13) 0.01404(12) 0.01488(14) 0.00080(10) -0.00229(10) -0.00159(10)
H12a 0.038(3) 0.036(3) 0.017(3) 0.004(3) -0.002(2) -0.009(2)
H12b 0.022(3) 0.024(3) 0.044(4) -0.004(2) 0.000(2) 0.003(2)
C13 0.01164(12) 0.01108(11) 0.00749(12) 0.00065(9) -0.00053(9) 0.00072(9)
C14 0.01584(14) 0.01673(13) 0.00948(12) 0.00262(10) 0.00016(10) -0.00244(10)
H14a 0.048(4) 0.021(3) 0.031(3) 0.006(2) 0.002(3) -0.006(2)
H14b 0.030(3) 0.042(3) 0.022(3) -0.004(3) 0.000(2) -0.003(2)
C15 0.02009(16) 0.02248(15) 0.01106(14) 0.00249(12) -0.00247(11) -0.00009(11)
H15a 0.051(4) 0.069(5) 0.017(3) 0.007(3) 0.002(3) -0.002(3)
H15b 0.051(4) 0.035(3) 0.041(4) 0.012(3) -0.012(3) 0.004(3)
H15c 0.028(3) 0.048(4) 0.041(4) -0.007(3) -0.005(3) 0.001(3)

loop_
_atom_type_symbol
_atom_type_scat_dispersion_real
_atom_type_scat_dispersion_imag
_atom_type_scat_source
_atom_type_scat_dispersion_source
C 0.00347 0.00161 'NoSpherA2: Chem.Sci. 2021, DOI:10.1039/D0SC05526C' 'Henke, Gullikson and Davis, At. Data and Nucl. Data Tables, 1993, 54, 2'
H 0.00000 0.00000 'NoSpherA2: Chem.Sci. 2021, DOI:10.1039/D0SC05526C' 'Henke, Gullikson and Davis, At. Data and Nucl. Data Tables, 1993, 54, 2'
N 0.00653 0.00323 'NoSpherA2: Chem.Sci. 2021, DOI:10.1039/D0SC05526C' 'Henke, Gullikson and Davis, At. Data and Nucl. Data Tables, 1993, 54, 2'
O 0.01158 0.00611 'NoSpherA2: Chem.Sci. 2021, DOI:10.1039/D0SC05526C' 'Henke, Gullikson and Davis, At. Data and Nucl. Data Tables, 1993, 54, 2'
S 0.12424 0.12443 'NoSpherA2: Chem.Sci. 2021, DOI:10.1039/D0SC05526C' 'Henke, Gullikson and Davis, At. Data and Nucl. Data Tables, 1993, 54, 2'

loop_
_exptl_crystal_face_index_h
_exptl_crystal_face_index_k
_exptl_crystal_face_index_l
_exptl_crystal_face_perp_dist
0.00 -1.00 -2.00 0.2540
-2.00 -1.00 -2.00 0.2110
-1.00 0.00 -2.00 0.2790
0.00 1.00 -2.00 0.2620
1.00 2.00 -2.00 0.2040
1.00 0.00 -1.00 0.2310
-1.00 -1.00 -1.00 0.1740
0.00 0.00 -1.00 0.2960
-2.00 2.00 -1.00 0.1270
2.00 1.00 0.00 0.0680
-2.00 -1.00 0.00 0.0800
-1.00 0.00 0.00 0.0510
1.00 0.00 0.00 0.0450
-2.00 1.00 0.00 0.0720
1.00 -1.00 0.00 0.1110
-1.00 1.00 0.00 0.0720
0.00 1.00 0.00 0.0760
0.00 -1.00 0.00 0.1130
-1.00 0.00 1.00 0.2170
1.00 1.00 1.00 0.1870
0.00 0.00 1.00 0.2650
0.00 -2.00 1.00 0.1770
0.00 1.00 2.00 0.2540
2.00 1.00 2.00 0.2050
1.00 0.00 2.00 0.2450
0.00 -1.00 2.00 0.2450

loop_
_geom_angle_atom_site_label_1
_geom_angle_atom_site_label_2
_geom_angle_atom_site_label_3
_geom_angle
_geom_angle_site_symmetry_1
_geom_angle_site_symmetry_3
_geom_angle_publ_flag
C2 S1 C1 100.029(14) . . ?
C14 O1 C13 118.13(2) . . ?
C2 N1 H1 118.9(3) . . ?
C4 N1 H1 119.9(3) . . ?
C4 N1 C2 119.43(2) . . ?
C6 N2 C2 117.11(2) . . ?
H1a C1 S1 109.7(3) . . ?
H1b C1 S1 107.0(3) . . ?
H1b C1 H1a 109.6(5) . . ?
H1c C1 S1 110.7(3) . . ?
H1c C1 H1a 109.7(5) . . ?
H1c C1 H1b 110.1(5) . . ?
N1 C2 S1 112.53(2) . . ?
N2 C2 S1 122.17(2) . . ?
N2 C2 N1 125.30(3) . . ?
H3b C3 H3a 106.1(5) . . ?
H3c C3 H3a 109.2(4) . . ?
H3c C3 H3b 109.3(4) . . ?
C4 C3 H3a 110.5(3) . . ?
C4 C3 H3b 110.8(3) . . ?
C4 C3 H3c 110.8(3) . . ?
C3 C4 N1 114.86(2) . . ?
C5 C4 N1 117.84(3) . . ?
C5 C4 C3 127.28(3) . . ?
C6 C5 C4 119.25(3) . . ?
C13 C5 C4 120.65(3) . . ?
C13 C5 C6 120.09(2) . . ?
C5 C6 N2 112.57(2) . . ?
H6 C6 N2 106.0(2) . . ?
H6 C6 C5 108.8(2) . . ?
C7 C6 N2 108.71(2) . . ?
C7 C6 C5 113.52(2) . . ?
C7 C6 H6 106.8(2) . . ?
H7 C7 C6 104.9(3) . . ?
C8 C7 C6 112.06(2) . . ?
C8 C7 H7 107.8(3) . . ?
C12 C7 C6 113.96(2) . . ?
C12 C7 H7 107.7(3) . . ?
C12 C7 C8 110.01(2) . . ?
H8a C8 C7 109.3(3) . . ?
H8b C8 C7 110.0(3) . . ?
H8b C8 H8a 106.7(4) . . ?
C9 C8 C7 111.42(3) . . ?
C9 C8 H8a 108.9(3) . . ?
C9 C8 H8b 110.4(3) . . ?
H9a C9 C8 110.3(3) . . ?
H9b C9 C8 108.9(3) . . ?
H9b C9 H9a 107.1(4) . . ?
C10 C9 C8 111.38(3) . . ?
C10 C9 H9a 109.7(3) . . ?
C10 C9 H9b 109.3(3) . . ?
H10a C10 C9 110.2(3) . . ?
H10b C10 C9 108.2(3) . . ?
H10b C10 H10a 107.0(4) . . ?
C11 C10 C9 111.50(3) . . ?
C11 C10 H10a 110.3(3) . . ?
C11 C10 H10b 109.5(3) . . ?
H11a C11 C10 109.4(3) . . ?
H11b C11 C10 110.0(3) . . ?
H11b C11 H11a 106.3(4) . . ?
C12 C11 C10 111.89(3) . . ?
C12 C11 H11a 109.2(3) . . ?
C12 C11 H11b 109.9(3) . . ?
C11 C12 C7 111.45(2) . . ?
H12a C12 C7 110.5(3) . . ?
H12a C12 C11 109.2(3) . . ?
H12b C12 C7 108.9(3) . . ?
H12b C12 C11 109.3(3) . . ?
H12b C12 H12a 107.5(4) . . ?
O2 C13 O1 122.21(3) . . ?
C5 C13 O1 111.69(2) . . ?
C5 C13 O2 126.10(3) . . ?
H14a C14 O1 104.6(3) . . ?
H14b C14 O1 109.3(3) . . ?
H14b C14 H14a 110.0(4) . . ?
C15 C14 O1 110.71(3) . . ?
C15 C14 H14a 110.5(3) . . ?
C15 C14 H14b 111.4(3) . . ?
H15a C15 C14 108.9(3) . . ?
H15b C15 C14 112.0(3) . . ?
H15b C15 H15a 108.6(5) . . ?
H15c C15 C14 110.8(3) . . ?
H15c C15 H15a 108.1(5) . . ?
H15c C15 H15b 108.3(5) . . ?

loop_
_geom_bond_atom_site_label_1
_geom_bond_atom_site_label_2
_geom_bond_distance
_geom_bond_site_symmetry_2
_geom_bond_publ_flag
S1 C1 1.8001(3) . ?
S1 C2 1.7673(3) . ?
O1 C13 1.3460(3) . ?
O1 C14 1.4490(4) . ?
O2 C13 1.2242(4) . ?
N1 H1 0.987(6) . ?
N1 C2 1.3890(4) . ?
N1 C4 1.3835(4) . ?
N2 C2 1.2729(4) . ?
N2 C6 1.4731(4) . ?
C1 H1a 1.079(5) . ?
C1 H1b 1.074(5) . ?
C1 H1c 1.070(6) . ?
C3 H3a 1.084(5) . ?
C3 H3b 1.086(5) . ?
C3 H3c 1.076(5) . ?
C3 C4 1.5006(4) . ?
C4 C5 1.3628(4) . ?
C5 C6 1.5210(4) . ?
C5 C13 1.4641(4) . ?
C6 H6 1.101(4) . ?
C6 C7 1.5510(4) . ?
C7 H7 1.108(5) . ?
C7 C8 1.5342(4) . ?
C7 C12 1.5329(4) . ?
C8 H8a 1.101(5) . ?
C8 H8b 1.099(5) . ?
C8 C9 1.5305(4) . ?
C9 H9a 1.094(5) . ?
C9 H9b 1.098(5) . ?
C9 C10 1.5293(5) . ?
C10 H10a 1.095(5) . ?
C10 H10b 1.112(5) . ?
C10 C11 1.5309(5) . ?
C11 H11a 1.102(5) . ?
C11 H11b 1.095(5) . ?
C11 C12 1.5321(4) . ?
C12 H12a 1.096(5) . ?
C12 H12b 1.089(5) . ?
C14 H14a 1.074(5) . ?
C14 H14b 1.091(5) . ?
C14 C15 1.5108(4) . ?
C15 H15a 1.082(5) . ?
C15 H15b 1.077(6) . ?
C15 H15c 1.081(5) . ?

loop_
_geom_torsion_atom_site_label_1
_geom_torsion_atom_site_label_2
_geom_torsion_atom_site_label_3
_geom_torsion_atom_site_label_4
_geom_torsion
_geom_torsion_site_symmetry_1
_geom_torsion_site_symmetry_2
_geom_torsion_site_symmetry_3
_geom_torsion_site_symmetry_4
_geom_torsion_publ_flag
S1 C2 N1 C4 163.430(19) . . . . ?
S1 C2 N2 C6 172.80(2) . . . . ?
O1 C13 C5 C4 157.38(2) . . . . ?
O1 C13 C5 C6 -21.54(3) . . . . ?
O2 C13 C5 C4 -21.88(3) . . . . ?
O2 C13 C5 C6 159.21(3) . . . . ?
N1 C2 N2 C6 -8.09(3) . . . . ?
N1 C4 C5 C6 6.74(3) . . . . ?
N1 C4 C5 C13 -172.18(2) . . . . ?
N2 C6 C5 C4 -28.10(3) . . . . ?
N2 C6 C5 C13 150.83(2) . . . . ?
N2 C6 C7 C8 -168.49(2) . . . . ?
N2 C6 C7 C12 65.77(2) . . . . ?
C3 C4 C5 C6 -174.72(3) . . . . ?
C3 C4 C5 C13 6.36(3) . . . . ?
C4 C5 C6 C7 95.93(3) . . . . ?
C5 C6 C7 C8 65.41(3) . . . . ?
C5 C6 C7 C12 -60.34(3) . . . . ?
C6 C7 C8 C9 175.13(2) . . . . ?
C6 C7 C12 C11 -176.97(3) . . . . ?
C7 C8 C9 C10 56.18(3) . . . . ?
C7 C12 C11 C10 -54.91(3) . . . . ?
C8 C9 C10 C11 -53.86(3) . . . . ?
C9 C10 C11 C12 53.36(3) . . . . ?
